data_4108115
loop_
_publ_author_name
'Jong-Dae Lee'
'Sung-Kwan Kim'
'Tae-Jin Kim'
'Won-Sik Han'
'Young-Joo Lee'
'Dae-Hwan Yoo'
'Minserk Cheong'
'Jaejung Ko'
'Sang Ook Kang'

_publ_contact_author_address
;
Department of Chemistry, Chosun University 375 Seosuk, Dong-gu, Gwangju
501-759, South Korea
Department of Chemistry, Korea University 208 Seochang, Chochiwon, Chungnam
339-700, South Korea
Samsung Total Petrochemicals Co., Catalyst and Process Development
Department of Chemistry and Reserch Institute For Basic Sciences
Kyung Hee University, Seoul 130-701, South Korea
;
_publ_contact_author_email sangok@korea.ac.kr
_publ_contact_author_fax 82-41-867-5396
_publ_contact_author_phone 82-41-860-1334
_publ_section_title
;
 Dicarbollylamine Ligand as a Tunable Template for \s,\s- and
 \p,\s-Bonding Modes: Syntheses, Structures, and Theoretical Studies of
 \h5:\h1-Coordinated Constrained-Geometry Group 13 Metal Complexes
;
_journal_name_full 'Journal of the American Chemical Society'
_journal_page_first 9904
_journal_page_last 9917
_journal_paper_doi 10.1021/ja802163q
_journal_volume 130
_journal_year 2008
_chemical_formula_sum 'C7 H23 Al B9 N'
_chemical_formula_weight 245.53
_chemical_name_systematic
;
 ?
;
_space_group_IT_number 14
_symmetry_cell_setting monoclinic
_symmetry_space_group_name_Hall '-P 2yn'
_symmetry_space_group_name_H-M 'P 1 21/n 1'
_atom_sites_solution_hydrogens geom
_atom_sites_solution_primary direct
_atom_sites_solution_secondary difmap
_audit_creation_method SHELXL-97
_cell_angle_alpha 90.00
_cell_angle_beta 92.013(3)
_cell_angle_gamma 90.00
_cell_formula_units_Z 4
_cell_length_a 7.8871(9)
_cell_length_b 15.6252(19)
_cell_length_c 12.3519(15)
_cell_measurement_reflns_used 1698
_cell_measurement_temperature 293(2)
_cell_measurement_theta_max 23.697
_cell_measurement_theta_min 2.607
_cell_volume 1521.3(3)
_computing_cell_refinement 'SMART (Bruker, 1999)'
_computing_data_collection 'SMART (Bruker, 1999)'
_computing_data_reduction 'SAINT-Plus (Bruker, 1999)'
_computing_molecular_graphics 'Ortep-3 for Windows (Farrugia, 1997)'
_computing_publication_material 'SHELXL-97 (Sheldrick, 1997)'
_computing_structure_refinement 'SHELXL-97 (Sheldrick, 1997)'
_computing_structure_solution 'SHELXS-97 (Sheldrick, 1997)'
_diffrn_ambient_temperature 293(2)
_diffrn_measured_fraction_theta_full 0.997
_diffrn_measured_fraction_theta_max 0.997
_diffrn_measurement_device_type 'Bruker SMART 1000 CCD diffractometer'
_diffrn_measurement_method \w-scans
_diffrn_radiation_monochromator graphite
_diffrn_radiation_source 'fine-focus sealed tube'
_diffrn_radiation_type MoK\a
_diffrn_radiation_wavelength 0.71073
_diffrn_reflns_av_R_equivalents 0.0477
_diffrn_reflns_av_sigmaI/netI 0.0629
_diffrn_reflns_limit_h_max 5
_diffrn_reflns_limit_h_min -10
_diffrn_reflns_limit_k_max 20
_diffrn_reflns_limit_k_min -20
_diffrn_reflns_limit_l_max 15
_diffrn_reflns_limit_l_min -16
_diffrn_reflns_number 10914
_diffrn_reflns_theta_full 28.34
_diffrn_reflns_theta_max 28.34
_diffrn_reflns_theta_min 2.10
_exptl_absorpt_coefficient_mu 0.106
_exptl_absorpt_correction_T_max 0.9832
_exptl_absorpt_correction_T_min 0.9679
_exptl_absorpt_correction_type multi-scan
_exptl_absorpt_process_details 'SADABS (Sheldrick, 1996)'
_exptl_crystal_colour colorless
_exptl_crystal_density_diffrn 1.072
_exptl_crystal_description block
_exptl_crystal_F_000 520
_exptl_crystal_size_max 0.31
_exptl_crystal_size_mid 0.25
_exptl_crystal_size_min 0.16
_refine_diff_density_max 0.581
_refine_diff_density_min -0.264
_refine_diff_density_rms 0.051
_refine_ls_extinction_method none
_refine_ls_goodness_of_fit_ref 1.053
_refine_ls_hydrogen_treatment constr
_refine_ls_matrix_type full
_refine_ls_number_parameters 176
_refine_ls_number_reflns 3793
_refine_ls_number_restraints 0
_refine_ls_restrained_S_all 1.053
_refine_ls_R_factor_all 0.1351
_refine_ls_R_factor_gt 0.0662
_refine_ls_shift/su_max 0.000
_refine_ls_shift/su_mean 0.000
_refine_ls_structure_factor_coef Fsqd
_refine_ls_weighting_details 'calc w=1/[\s^2^(Fo^2^)+(0.1051P)^2^+0.0868P] where P=(Fo^2^+2Fc^2^)/3'
_refine_ls_weighting_scheme calc
_refine_ls_wR_factor_gt 0.1758
_refine_ls_wR_factor_ref 0.2109
_reflns_number_gt 1954
_reflns_number_total 3793
_reflns_threshold_expression >2sigma(I)
_cod_data_source_file ja802163q-file003_kor138bm.cif
_cod_data_source_block kor138bm
_cod_database_code 4108115

loop_
_symmetry_equiv_pos_as_xyz
'x, y, z'
'-x+1/2, y+1/2, -z+1/2'
'-x, -y, -z'
'x-1/2, -y-1/2, z-1/2'

loop_
_atom_site_label
_atom_site_type_symbol
_atom_site_fract_x
_atom_site_fract_y
_atom_site_fract_z
_atom_site_U_iso_or_equiv
_atom_site_adp_type
_atom_site_occupancy
_atom_site_symmetry_multiplicity
_atom_site_calc_flag
_atom_site_refinement_flags
Al Al 0.54765(10) 0.29192(5) 0.85146(6) 0.0472(3) Uani 1 1 d .
N N 0.3657(3) 0.33629(14) 0.74124(19) 0.0537(6) Uani 1 1 d .
B3 B 0.6634(6) 0.0510(3) 0.7402(3) 0.0828(14) Uani 1 1 d .
H3 H 0.6958 -0.0131 0.7105 0.099 Uiso 1 1 calc R
B4 B 0.4583(5) 0.0915(2) 0.7238(3) 0.0624(10) Uani 1 1 d .
H4 H 0.3544 0.0552 0.6837 0.075 Uiso 1 1 calc R
B5 B 0.5434(5) 0.0656(2) 0.8543(3) 0.0651(10) Uani 1 1 d .
H5 H 0.4956 0.0108 0.9000 0.078 Uiso 1 1 calc R
B6 B 0.7574(5) 0.0944(3) 0.8619(3) 0.0734(12) Uani 1 1 d .
H6 H 0.8513 0.0583 0.9114 0.088 Uiso 1 1 calc R
B7 B 0.8071(5) 0.1392(3) 0.7361(3) 0.0841(14) Uani 1 1 d .
H7 H 0.9343 0.1329 0.7033 0.101 Uiso 1 1 calc R
B8 B 0.6210(5) 0.1370(3) 0.6505(3) 0.0706(11) Uani 1 1 d .
H8 H 0.6255 0.1303 0.5620 0.085 Uiso 1 1 calc R
B11 B 0.6049(4) 0.1620(2) 0.9203(3) 0.0491(8) Uani 1 1 d .
H11 H 0.5958 0.1668 1.0087 0.059 Uiso 1 1 calc R
B10 B 0.7718(4) 0.2075(3) 0.8485(3) 0.0606(9) Uani 1 1 d .
H10 H 0.8785 0.2421 0.8882 0.073 Uiso 1 1 calc R
B9 B 0.6835(4) 0.2317(3) 0.7182(3) 0.0592(9) Uani 1 1 d .
H9 H 0.7294 0.2849 0.6687 0.071 Uiso 1 1 calc R
C1 C 0.4822(3) 0.19866(16) 0.7169(2) 0.0446(6) Uani 1 1 d .
C2 C 0.4360(3) 0.15923(16) 0.8334(2) 0.0470(6) Uani 1 1 d .
C7 C 0.2599(4) 0.1607(2) 0.8756(3) 0.0761(10) Uani 1 1 d .
H7A H 0.2486 0.2086 0.9235 0.114 Uiso 1 1 calc R
H7B H 0.2394 0.1087 0.9142 0.114 Uiso 1 1 calc R
H7C H 0.1790 0.1659 0.8160 0.114 Uiso 1 1 calc R
C3 C 0.3537(4) 0.25932(17) 0.6675(2) 0.0529(7) Uani 1 1 d .
H3A H 0.2408 0.2347 0.6668 0.064 Uiso 1 1 calc R
H3B H 0.3818 0.2743 0.5941 0.064 Uiso 1 1 calc R
C4 C 0.1970(4) 0.3597(2) 0.7851(3) 0.0795(11) Uani 1 1 d .
H4A H 0.1223 0.3785 0.7268 0.119 Uiso 1 1 calc R
H4B H 0.2118 0.4050 0.8371 0.119 Uiso 1 1 calc R
H4C H 0.1490 0.3107 0.8194 0.119 Uiso 1 1 calc R
C5 C 0.4291(5) 0.4133(2) 0.6832(3) 0.0869(12) Uani 1 1 d .
H5A H 0.5315 0.3990 0.6475 0.130 Uiso 1 1 calc R
H5B H 0.4517 0.4585 0.7344 0.130 Uiso 1 1 calc R
H5C H 0.3447 0.4319 0.6304 0.130 Uiso 1 1 calc R
C6 C 0.5624(5) 0.38170(19) 0.9583(3) 0.0750(10) Uani 1 1 d .
H6A H 0.5404 0.4359 0.9239 0.112 Uiso 1 1 calc R
H6B H 0.6741 0.3821 0.9919 0.112 Uiso 1 1 calc R
H6C H 0.4801 0.3718 1.0124 0.112 Uiso 1 1 calc R

loop_
_atom_site_aniso_label
_atom_site_aniso_U_11
_atom_site_aniso_U_22
_atom_site_aniso_U_33
_atom_site_aniso_U_23
_atom_site_aniso_U_13
_atom_site_aniso_U_12
Al 0.0504(5) 0.0508(5) 0.0399(5) -0.0023(4) -0.0061(3) -0.0053(4)
N 0.0598(16) 0.0427(12) 0.0576(15) 0.0091(11) -0.0103(11) -0.0039(11)
B3 0.102(3) 0.085(3) 0.060(2) -0.026(2) -0.028(2) 0.039(2)
B4 0.084(3) 0.0468(18) 0.055(2) -0.0069(16) -0.0264(17) 0.0036(16)
B5 0.089(3) 0.0484(19) 0.056(2) -0.0012(16) -0.0251(18) 0.0111(18)
B6 0.075(3) 0.089(3) 0.055(2) -0.016(2) -0.0233(18) 0.040(2)
B7 0.062(2) 0.139(4) 0.051(2) -0.026(2) -0.0041(17) 0.039(3)
B8 0.075(3) 0.097(3) 0.0390(19) -0.0193(19) -0.0092(16) 0.025(2)
B11 0.0505(18) 0.0572(19) 0.0385(16) -0.0015(14) -0.0130(13) 0.0087(14)
B10 0.0380(17) 0.098(3) 0.0451(18) -0.0130(19) -0.0066(13) 0.0027(17)
B9 0.0434(18) 0.094(3) 0.0401(17) -0.0066(17) -0.0006(13) -0.0064(17)
C1 0.0452(15) 0.0535(15) 0.0344(13) -0.0013(11) -0.0100(10) -0.0017(11)
C2 0.0518(17) 0.0460(15) 0.0425(15) 0.0015(12) -0.0089(11) -0.0044(12)
C7 0.058(2) 0.082(2) 0.088(3) 0.017(2) -0.0037(17) -0.0122(17)
C3 0.0561(17) 0.0537(16) 0.0476(16) 0.0061(13) -0.0171(12) -0.0028(13)
C4 0.072(2) 0.070(2) 0.095(3) 0.0057(19) -0.0049(19) 0.0276(18)
C5 0.123(3) 0.057(2) 0.079(2) 0.0262(18) -0.028(2) -0.0210(19)
C6 0.106(3) 0.0630(19) 0.055(2) -0.0110(16) -0.0062(18) -0.0061(19)

loop_
_atom_type_symbol
_atom_type_description
_atom_type_scat_dispersion_real
_atom_type_scat_dispersion_imag
_atom_type_scat_source
C C 0.0033 0.0016 'International Tables Vol C Tables 4.2.6.8 and 6.1.1.4'
H H 0.0000 0.0000 'International Tables Vol C Tables 4.2.6.8 and 6.1.1.4'
B B 0.0013 0.0007 'International Tables Vol C Tables 4.2.6.8 and 6.1.1.4'
N N 0.0061 0.0033 'International Tables Vol C Tables 4.2.6.8 and 6.1.1.4'
Al Al 0.0645 0.0514 'International Tables Vol C Tables 4.2.6.8 and 6.1.1.4'

loop_
_geom_angle_atom_site_label_1
_geom_angle_atom_site_label_2
_geom_angle_atom_site_label_3
_geom_angle
C6 Al N 103.37(13)
C6 Al B9 143.35(15)
N Al B9 89.76(12)
C6 Al B10 114.64(15)
N Al B10 136.81(12)
B9 Al B10 47.35(13)
C6 Al B11 113.16(14)
N Al B11 132.93(11)
B9 Al B11 78.46(14)
B10 Al B11 46.69(13)
C6 Al C1 168.95(13)
N Al C1 66.13(9)
B9 Al C1 43.91(11)
B10 Al C1 76.39(11)
B11 Al C1 74.46(10)
C6 Al C2 138.53(13)
N Al C2 89.06(10)
B9 Al C2 74.52(12)
B10 Al C2 76.12(12)
B11 Al C2 43.88(10)
C1 Al C2 41.99(9)
C5 N C4 107.0(3)
C5 N C3 111.5(2)
C4 N C3 112.0(2)
C5 N Al 110.51(19)
C4 N Al 116.7(2)
C3 N Al 99.06(15)
B5 B3 B4 61.1(2)
B5 B3 B8 108.2(3)
B4 B3 B8 59.8(2)
B5 B3 B7 106.6(3)
B4 B3 B7 107.7(3)
B8 B3 B7 60.1(2)
B5 B3 B6 59.3(2)
B4 B3 B6 108.4(3)
B8 B3 B6 107.6(3)
B7 B3 B6 59.1(2)
B5 B3 H3 121.9
B4 B3 H3 121.1
B8 B3 H3 121.7
B7 B3 H3 122.6
B6 B3 H3 122.1
C1 B4 C2 56.45(15)
C1 B4 B3 105.1(3)
C2 B4 B3 104.5(2)
C1 B4 B8 59.0(2)
C2 B4 B8 104.6(2)
B3 B4 B8 60.8(2)
C1 B4 B5 103.4(2)
C2 B4 B5 58.24(18)
B3 B4 B5 59.4(2)
B8 B4 B5 107.6(3)
C1 B4 H4 124.9
C2 B4 H4 124.9
B3 B4 H4 122.7
B8 B4 H4 121.7
B5 B4 H4 123.0
C2 B5 B3 105.7(3)
C2 B5 B6 105.1(3)
B3 B5 B6 61.7(2)
C2 B5 B4 59.75(18)
B3 B5 B4 59.5(2)
B6 B5 B4 109.0(3)
C2 B5 B11 57.80(16)
B3 B5 B11 109.6(3)
B6 B5 B11 60.5(2)
B4 B5 B11 108.3(2)
C2 B5 H5 124.6
B3 B5 H5 121.3
B6 B5 H5 121.4
B4 B5 H5 121.2
B11 B5 H5 121.3
B5 B6 B7 107.4(3)
B5 B6 B11 60.48(19)
B7 B6 B11 107.3(3)
B5 B6 B10 108.4(2)
B7 B6 B10 60.4(2)
B11 B6 B10 59.50(19)
B5 B6 B3 59.0(2)
B7 B6 B3 60.5(3)
B11 B6 B3 107.5(3)
B10 B6 B3 109.0(3)
B5 B6 H6 121.9
B7 B6 H6 121.9
B11 B6 H6 122.2
B10 B6 H6 121.1
B3 B6 H6 121.7
B9 B7 B6 107.4(3)
B9 B7 B8 59.8(2)
B6 B7 B8 108.2(3)
B9 B7 B10 60.2(2)
B6 B7 B10 60.3(2)
B8 B7 B10 109.1(2)
B9 B7 B3 106.8(3)
B6 B7 B3 60.5(3)
B8 B7 B3 59.4(2)
B10 B7 B3 108.9(3)
B9 B7 H7 122.5
B6 B7 H7 121.6
B8 B7 H7 121.5
B10 B7 H7 120.7
B3 B7 H7 121.9
C1 B8 B4 58.76(19)
C1 B8 B9 57.76(18)
B4 B8 B9 107.1(2)
C1 B8 B3 103.9(3)
B4 B8 B3 59.4(2)
B9 B8 B3 107.3(3)
C1 B8 B7 103.6(2)
B4 B8 B7 107.8(3)
B9 B8 B7 59.3(2)
B3 B8 B7 60.5(3)
C1 B8 H8 125.5
B4 B8 H8 121.7
B9 B8 H8 122.3
B3 B8 H8 122.6
B7 B8 H8 122.6
C2 B11 B10 106.2(2)
C2 B11 B5 59.12(17)
B10 B11 B5 108.0(2)
C2 B11 B6 105.0(2)
B10 B11 B6 60.4(2)
B5 B11 B6 59.0(2)
C2 B11 Al 68.70(13)
B10 B11 Al 65.66(16)
B5 B11 Al 123.19(19)
B6 B11 Al 121.1(2)
C2 B11 H11 123.9
B10 B11 H11 123.3
B5 B11 H11 119.2
B6 B11 H11 120.9
Al B11 H11 107.2
B11 B10 B9 105.4(2)
B11 B10 B6 60.1(2)
B9 B10 B6 105.8(3)
B11 B10 B7 106.9(3)
B9 B10 B7 59.1(2)
B6 B10 B7 59.3(2)
B11 B10 Al 67.65(15)
B9 B10 Al 66.28(16)
B6 B10 Al 122.5(2)
B7 B10 Al 121.2(2)
B11 B10 H10 123.2
B9 B10 H10 124.7
B6 B10 H10 119.8
B7 B10 H10 120.2
Al B10 H10 107.5
C1 B9 B7 105.7(3)
C1 B9 B8 59.02(19)
B7 B9 B8 60.8(2)
C1 B9 B10 106.6(2)
B7 B9 B10 60.7(2)
B8 B9 B10 110.3(3)
C1 B9 Al 69.66(14)
B7 B9 Al 122.7(2)
B8 B9 Al 125.3(2)
B10 B9 Al 66.36(16)
C1 B9 H9 124.0
B7 B9 H9 120.0
B8 B9 H9 117.5
B10 B9 H9 122.6
Al B9 H9 105.7
C3 C1 C2 115.6(2)
C3 C1 B9 115.9(2)
C2 C1 B9 110.7(2)
C3 C1 B4 124.9(2)
C2 C1 B4 63.17(18)
B9 C1 B4 114.5(2)
C3 C1 B8 127.0(2)
C2 C1 B8 112.6(2)
B9 C1 B8 63.2(2)
B4 C1 B8 62.3(2)
C3 C1 Al 91.44(16)
C2 C1 Al 69.14(13)
B9 C1 Al 66.43(14)
B4 C1 Al 128.83(18)
B8 C1 Al 126.14(19)
C7 C2 C1 122.9(2)
C7 C2 B11 120.0(2)
C1 C2 B11 111.0(2)
C7 C2 B5 115.0(3)
C1 C2 B5 109.6(2)
B11 C2 B5 63.09(18)
C7 C2 B4 113.7(2)
C1 C2 B4 60.38(18)
B11 C2 B4 114.5(2)
B5 C2 B4 62.00(18)
C7 C2 Al 108.3(2)
C1 C2 Al 68.86(13)
B11 C2 Al 67.42(14)
B5 C2 Al 125.59(19)
B4 C2 Al 126.00(19)
C2 C7 H7A 109.5
C2 C7 H7B 109.5
H7A C7 H7B 109.5
C2 C7 H7C 109.5
H7A C7 H7C 109.5
H7B C7 H7C 109.5
C1 C3 N 103.4(2)
C1 C3 H3A 111.1
N C3 H3A 111.1
C1 C3 H3B 111.1
N C3 H3B 111.1
H3A C3 H3B 109.1
N C4 H4A 109.5
N C4 H4B 109.5
H4A C4 H4B 109.5
N C4 H4C 109.5
H4A C4 H4C 109.5
H4B C4 H4C 109.5
N C5 H5A 109.5
N C5 H5B 109.5
H5A C5 H5B 109.5
N C5 H5C 109.5
H5A C5 H5C 109.5
H5B C5 H5C 109.5
Al C6 H6A 109.5
Al C6 H6B 109.5
H6A C6 H6B 109.5
Al C6 H6C 109.5
H6A C6 H6C 109.5
H6B C6 H6C 109.5

loop_
_geom_bond_atom_site_label_1
_geom_bond_atom_site_label_2
_geom_bond_distance
Al C6 1.927(3)
Al N 2.063(2)
Al B9 2.206(3)
Al B10 2.207(4)
Al B11 2.240(3)
Al C1 2.256(3)
Al C2 2.261(3)
N C5 1.496(4)
N C4 1.499(4)
N C3 1.509(3)
B3 B5 1.740(6)
B3 B4 1.742(5)
B3 B8 1.766(6)
B3 B7 1.786(7)
B3 B6 1.787(5)
B3 H3 1.1000
B4 C1 1.688(4)
B4 C2 1.733(4)
B4 B8 1.748(6)
B4 B5 1.771(5)
B4 H4 1.1000
B5 C2 1.706(4)
B5 B6 1.746(6)
B5 B11 1.772(4)
B5 H5 1.1000
B6 B7 1.761(6)
B6 B11 1.773(5)
B6 B10 1.779(6)
B6 H6 1.1000
B7 B9 1.753(6)
B7 B8 1.779(5)
B7 B10 1.781(5)
B7 H7 1.1000
B8 C1 1.692(4)
B8 B9 1.761(5)
B8 H8 1.1000
B11 C2 1.682(4)
B11 B10 1.762(5)
B11 H11 1.1000
B10 B9 1.772(5)
B10 H10 1.1000
B9 C1 1.669(4)
B9 H9 1.1000
C1 C3 1.501(3)
C1 C2 1.618(4)
C2 C7 1.500(4)
C7 H7A 0.9600
C7 H7B 0.9600
C7 H7C 0.9600
C3 H3A 0.9700
C3 H3B 0.9700
C4 H4A 0.9600
C4 H4B 0.9600
C4 H4C 0.9600
C5 H5A 0.9600
C5 H5B 0.9600
C5 H5C 0.9600
C6 H6A 0.9600
C6 H6B 0.9600
C6 H6C 0.9600

loop_
_geom_torsion_atom_site_label_1
_geom_torsion_atom_site_label_2
_geom_torsion_atom_site_label_3
_geom_torsion_atom_site_label_4
_geom_torsion
C6 Al N C5 67.3(3)
B9 Al N C5 -78.1(2)
B10 Al N C5 -84.3(3)
B11 Al N C5 -152.1(2)
C1 Al N C5 -116.3(2)
C2 Al N C5 -152.7(2)
C6 Al N C4 -55.2(2)
B9 Al N C4 159.3(2)
B10 Al N C4 153.2(2)
B11 Al N C4 85.4(3)
C1 Al N C4 121.2(2)
C2 Al N C4 84.8(2)
C6 Al N C3 -175.55(18)
B9 Al N C3 39.01(18)
B10 Al N C3 32.9(3)
B11 Al N C3 -34.9(2)
C1 Al N C3 0.82(16)
C2 Al N C3 -35.51(17)
B5 B3 B4 C1 96.9(3)
B8 B3 B4 C1 -40.3(2)
B7 B3 B4 C1 -2.6(3)
B6 B3 B4 C1 59.8(4)
B5 B3 B4 C2 38.3(2)
B8 B3 B4 C2 -98.9(2)
B7 B3 B4 C2 -61.2(3)
B6 B3 B4 C2 1.2(4)
B5 B3 B4 B8 137.2(3)
B7 B3 B4 B8 37.6(3)
B6 B3 B4 B8 100.1(3)
B8 B3 B4 B5 -137.2(3)
B7 B3 B4 B5 -99.5(3)
B6 B3 B4 B5 -37.1(3)
B4 B3 B5 C2 -39.3(2)
B8 B3 B5 C2 -1.1(4)
B7 B3 B5 C2 62.1(3)
B6 B3 B5 C2 99.0(3)
B4 B3 B5 B6 -138.3(3)
B8 B3 B5 B6 -100.1(3)
B7 B3 B5 B6 -36.8(3)
B8 B3 B5 B4 38.2(3)
B7 B3 B5 B4 101.5(3)
B6 B3 B5 B4 138.3(3)
B4 B3 B5 B11 -100.1(3)
B8 B3 B5 B11 -62.0(3)
B7 B3 B5 B11 1.3(3)
B6 B3 B5 B11 38.2(2)
C1 B4 B5 C2 35.3(2)
B3 B4 B5 C2 135.1(3)
B8 B4 B5 C2 96.6(2)
C1 B4 B5 B3 -99.8(3)
C2 B4 B5 B3 -135.1(3)
B8 B4 B5 B3 -38.5(3)
C1 B4 B5 B6 -61.5(3)
C2 B4 B5 B6 -96.8(3)
B3 B4 B5 B6 38.2(3)
B8 B4 B5 B6 -0.3(3)
C1 B4 B5 B11 2.7(4)
C2 B4 B5 B11 -32.6(2)
B3 B4 B5 B11 102.5(3)
B8 B4 B5 B11 64.0(3)
C2 B5 B6 B7 -62.3(3)
B3 B5 B6 B7 37.7(3)
B4 B5 B6 B7 0.4(3)
B11 B5 B6 B7 -100.4(3)
C2 B5 B6 B11 38.1(2)
B3 B5 B6 B11 138.0(3)
B4 B5 B6 B11 100.8(3)
C2 B5 B6 B10 1.5(3)
B3 B5 B6 B10 101.5(3)
B4 B5 B6 B10 64.2(3)
B11 B5 B6 B10 -36.5(2)
C2 B5 B6 B3 -100.0(3)
B4 B5 B6 B3 -37.3(3)
B11 B5 B6 B3 -138.0(3)
B4 B3 B6 B5 37.9(3)
B8 B3 B6 B5 101.1(3)
B7 B3 B6 B5 137.9(3)
B5 B3 B6 B7 -137.9(3)
B4 B3 B6 B7 -100.0(3)
B8 B3 B6 B7 -36.8(3)
B5 B3 B6 B11 -37.6(3)
B4 B3 B6 B11 0.3(4)
B8 B3 B6 B11 63.5(4)
B7 B3 B6 B11 100.3(3)
B5 B3 B6 B10 -100.6(3)
B4 B3 B6 B10 -62.7(4)
B8 B3 B6 B10 0.5(4)
B7 B3 B6 B10 37.3(3)
B5 B6 B7 B9 62.8(4)
B11 B6 B7 B9 -0.9(4)
B10 B6 B7 B9 -38.9(3)
B3 B6 B7 B9 99.8(3)
B5 B6 B7 B8 -0.4(4)
B11 B6 B7 B8 -64.1(3)
B10 B6 B7 B8 -102.1(3)
B3 B6 B7 B8 36.7(3)
B5 B6 B7 B10 101.7(3)
B11 B6 B7 B10 38.0(2)
B3 B6 B7 B10 138.7(3)
B5 B6 B7 B3 -37.0(3)
B11 B6 B7 B3 -100.7(3)
B10 B6 B7 B3 -138.7(3)
B5 B3 B7 B9 -63.9(3)
B4 B3 B7 B9 0.4(3)
B8 B3 B7 B9 37.9(2)
B6 B3 B7 B9 -100.8(3)
B5 B3 B7 B6 37.0(2)
B4 B3 B7 B6 101.3(3)
B8 B3 B7 B6 138.8(3)
B5 B3 B7 B8 -101.8(3)
B4 B3 B7 B8 -37.5(2)
B6 B3 B7 B8 -138.8(3)
B5 B3 B7 B10 -0.3(4)
B4 B3 B7 B10 64.0(3)
B8 B3 B7 B10 101.5(3)
B6 B3 B7 B10 -37.3(2)
C2 B4 B8 C1 -34.56(19)
B3 B4 B8 C1 -133.2(2)
B5 B4 B8 C1 -95.4(2)
C1 B4 B8 B9 32.9(2)
C2 B4 B8 B9 -1.7(3)
B3 B4 B8 B9 -100.3(3)
B5 B4 B8 B9 -62.5(3)
C1 B4 B8 B3 133.2(2)
C2 B4 B8 B3 98.7(3)
B5 B4 B8 B3 37.9(2)
C1 B4 B8 B7 95.4(3)
C2 B4 B8 B7 60.8(3)
B3 B4 B8 B7 -37.8(3)
B5 B4 B8 B7 0.0(3)
B5 B3 B8 C1 1.1(4)
B4 B3 B8 C1 39.9(2)
B7 B3 B8 C1 -97.9(3)
B6 B3 B8 C1 -61.5(3)
B5 B3 B8 B4 -38.8(3)
B7 B3 B8 B4 -137.9(3)
B6 B3 B8 B4 -101.5(3)
B5 B3 B8 B9 61.2(3)
B4 B3 B8 B9 100.0(3)
B7 B3 B8 B9 -37.8(2)
B6 B3 B8 B9 -1.4(4)
B5 B3 B8 B7 99.0(3)
B4 B3 B8 B7 137.9(3)
B6 B3 B8 B7 36.4(3)
B9 B7 B8 C1 -38.6(2)
B6 B7 B8 C1 61.3(4)
B10 B7 B8 C1 -2.7(4)
B3 B7 B8 C1 98.5(3)
B9 B7 B8 B4 -99.8(3)
B6 B7 B8 B4 0.2(4)
B10 B7 B8 B4 -63.8(4)
B3 B7 B8 B4 37.3(3)
B6 B7 B8 B9 100.0(3)
B10 B7 B8 B9 35.9(3)
B3 B7 B8 B9 137.1(3)
B9 B7 B8 B3 -137.1(3)
B6 B7 B8 B3 -37.1(3)
B10 B7 B8 B3 -101.2(3)
B3 B5 B11 C2 96.6(3)
B6 B5 B11 C2 135.3(3)
B4 B5 B11 C2 33.4(2)
C2 B5 B11 B10 -98.5(2)
B3 B5 B11 B10 -1.8(3)
B6 B5 B11 B10 36.8(2)
B4 B5 B11 B10 -65.1(3)
C2 B5 B11 B6 -135.3(3)
B3 B5 B11 B6 -38.7(2)
B4 B5 B11 B6 -101.9(3)
C2 B5 B11 Al -26.2(2)
B3 B5 B11 Al 70.4(3)
B6 B5 B11 Al 109.1(3)
B4 B5 B11 Al 7.2(4)
B5 B6 B11 C2 -38.7(2)
B7 B6 B11 C2 62.0(3)
B10 B6 B11 C2 100.4(2)
B3 B6 B11 C2 -1.7(4)
B5 B6 B11 B10 -139.0(3)
B7 B6 B11 B10 -38.4(3)
B3 B6 B11 B10 -102.1(3)
B7 B6 B11 B5 100.6(3)
B10 B6 B11 B5 139.0(3)
B3 B6 B11 B5 37.0(3)
B5 B6 B11 Al -112.6(2)
B7 B6 B11 Al -11.9(4)
B10 B6 B11 Al 26.5(2)
B3 B6 B11 Al -75.6(3)
C6 Al B11 C2 136.97(17)
N Al B11 C2 -0.9(2)
B9 Al B11 C2 -79.59(15)
B10 Al B11 C2 -120.3(2)
C1 Al B11 C2 -34.53(14)
C6 Al B11 B10 -102.71(19)
N Al B11 B10 119.44(18)
B9 Al B11 B10 40.73(16)
C1 Al B11 B10 85.78(16)
C2 Al B11 B10 120.3(2)
C6 Al B11 B5 161.0(2)
N Al B11 B5 23.2(3)
B9 Al B11 B5 -55.6(3)
B10 Al B11 B5 -96.3(3)
C1 Al B11 B5 -10.5(2)
C2 Al B11 B5 24.0(2)
C6 Al B11 B6 -127.9(2)
N Al B11 B6 94.2(3)
B9 Al B11 B6 15.5(2)
B10 Al B11 B6 -25.2(2)
C1 Al B11 B6 60.6(2)
C2 Al B11 B6 95.1(3)
C2 B11 B10 B9 1.2(3)
B5 B11 B10 B9 63.4(3)
B6 B11 B10 B9 99.6(3)
Al B11 B10 B9 -55.6(2)
C2 B11 B10 B6 -98.3(2)
B5 B11 B10 B6 -36.2(2)
Al B11 B10 B6 -155.2(2)
C2 B11 B10 B7 -60.5(3)
B5 B11 B10 B7 1.6(3)
B6 B11 B10 B7 37.8(2)
Al B11 B10 B7 -117.4(2)
C2 B11 B10 Al 56.88(17)
B5 B11 B10 Al 118.99(19)
B6 B11 B10 Al 155.2(2)
B5 B6 B10 B11 37.0(2)
B7 B6 B10 B11 137.0(2)
B3 B6 B10 B11 99.6(3)
B5 B6 B10 B9 -62.0(3)
B7 B6 B10 B9 38.0(2)
B11 B6 B10 B9 -99.0(2)
B3 B6 B10 B9 0.6(4)
B5 B6 B10 B7 -100.0(3)
B11 B6 B10 B7 -137.0(2)
B3 B6 B10 B7 -37.4(3)
B5 B6 B10 Al 9.6(4)
B7 B6 B10 Al 109.6(3)
B11 B6 B10 Al -27.4(2)
B3 B6 B10 Al 72.2(3)
B9 B7 B10 B11 98.2(3)
B6 B7 B10 B11 -38.1(2)
B8 B7 B10 B11 62.4(4)
B3 B7 B10 B11 -0.8(3)
B6 B7 B10 B9 -136.3(3)
B8 B7 B10 B9 -35.8(3)
B3 B7 B10 B9 -99.0(3)
B9 B7 B10 B6 136.3(3)
B8 B7 B10 B6 100.6(4)
B3 B7 B10 B6 37.4(3)
B9 B7 B10 Al 24.5(3)
B6 B7 B10 Al -111.8(3)
B8 B7 B10 Al -11.3(5)
B3 B7 B10 Al -74.5(4)
C6 Al B10 B11 99.33(18)
N Al B10 B11 -111.31(19)
B9 Al B10 B11 -119.6(2)
C1 Al B10 B11 -81.34(15)
C2 Al B10 B11 -38.05(14)
C6 Al B10 B9 -141.03(19)
N Al B10 B9 8.3(3)
B11 Al B10 B9 119.6(2)
C1 Al B10 B9 38.30(17)
C2 Al B10 B9 81.59(18)
C6 Al B10 B6 124.9(2)
N Al B10 B6 -85.8(3)
B9 Al B10 B6 -94.1(3)
B11 Al B10 B6 25.5(2)
C1 Al B10 B6 -55.8(2)
C2 Al B10 B6 -12.5(2)
C6 Al B10 B7 -163.9(3)
N Al B10 B7 -14.6(4)
B9 Al B10 B7 -22.9(3)
B11 Al B10 B7 96.8(3)
C1 Al B10 B7 15.4(3)
C2 Al B10 B7 58.7(3)
B6 B7 B9 C1 -61.6(3)
B8 B7 B9 C1 39.7(2)
B10 B7 B9 C1 -100.6(3)
B3 B7 B9 C1 2.0(3)
B6 B7 B9 B8 -101.3(3)
B10 B7 B9 B8 -140.3(3)
B3 B7 B9 B8 -37.7(3)
B6 B7 B9 B10 38.9(3)
B8 B7 B9 B10 140.3(3)
B3 B7 B9 B10 102.5(3)
B6 B7 B9 Al 14.0(4)
B8 B7 B9 Al 115.3(3)
B10 B7 B9 Al -25.0(3)
B3 B7 B9 Al 77.6(3)
B4 B8 B9 C1 -33.3(2)
B3 B8 B9 C1 -95.8(3)
B7 B8 B9 C1 -134.1(3)
C1 B8 B9 B7 134.1(3)
B4 B8 B9 B7 100.9(3)
B3 B8 B9 B7 38.3(3)
C1 B8 B9 B10 97.7(2)
B4 B8 B9 B10 64.4(3)
B3 B8 B9 B10 1.9(3)
B7 B8 B9 B10 -36.5(3)
C1 B8 B9 Al 22.9(2)
B4 B8 B9 Al -10.4(4)
B3 B8 B9 Al -72.9(3)
B7 B8 B9 Al -111.3(3)
B11 B10 B9 C1 -1.7(3)
B6 B10 B9 C1 60.9(3)
B7 B10 B9 C1 99.0(3)
Al B10 B9 C1 -58.21(19)
B11 B10 B9 B7 -100.7(3)
B6 B10 B9 B7 -38.1(3)
Al B10 B9 B7 -157.2(3)
B11 B10 B9 B8 -64.2(3)
B6 B10 B9 B8 -1.6(3)
B7 B10 B9 B8 36.5(3)
Al B10 B9 B8 -120.7(2)
B11 B10 B9 Al 56.50(19)
B6 B10 B9 Al 119.1(2)
B7 B10 B9 Al 157.2(3)
C6 Al B9 C1 -167.0(2)
N Al B9 C1 -54.61(15)
B10 Al B9 C1 119.7(2)
B11 Al B9 C1 79.50(16)
C2 Al B9 C1 34.49(14)
C6 Al B9 B7 96.9(4)
N Al B9 B7 -150.6(3)
B10 Al B9 B7 23.7(3)
B11 Al B9 B7 -16.5(3)
C1 Al B9 B7 -96.0(3)
C2 Al B9 B7 -61.5(3)
C6 Al B9 B8 172.1(2)
N Al B9 B8 -75.4(3)
B10 Al B9 B8 98.9(3)
B11 Al B9 B8 58.7(3)
C1 Al B9 B8 -20.8(2)
C2 Al B9 B8 13.7(3)
C6 Al B9 B10 73.3(3)
N Al B9 B10 -174.31(19)
B11 Al B9 B10 -40.20(18)
C1 Al B9 B10 -119.7(2)
C2 Al B9 B10 -85.22(19)
B7 B9 C1 C3 -160.8(2)
B8 B9 C1 C3 -120.2(3)
B10 B9 C1 C3 135.7(3)
Al B9 C1 C3 79.6(2)
B7 B9 C1 C2 65.0(3)
B8 B9 C1 C2 105.7(2)
B10 B9 C1 C2 1.6(3)
Al B9 C1 C2 -54.56(18)
B7 B9 C1 B4 -4.0(3)
B8 B9 C1 B4 36.6(3)
B10 B9 C1 B4 -67.4(3)
Al B9 C1 B4 -123.6(2)
B7 B9 C1 B8 -40.6(2)
B10 B9 C1 B8 -104.1(3)
Al B9 C1 B8 -160.2(2)
B7 B9 C1 Al 119.6(2)
B8 B9 C1 Al 160.2(2)
B10 B9 C1 Al 56.1(2)
C2 B4 C1 C3 -103.7(3)
B3 B4 C1 C3 158.7(3)
B8 B4 C1 C3 117.5(3)
B5 B4 C1 C3 -139.8(3)
B3 B4 C1 C2 -97.6(3)
B8 B4 C1 C2 -138.8(2)
B5 B4 C1 C2 -36.1(2)
C2 B4 C1 B9 101.8(2)
B3 B4 C1 B9 4.2(3)
B8 B4 C1 B9 -37.0(2)
B5 B4 C1 B9 65.7(3)
C2 B4 C1 B8 138.8(2)
B3 B4 C1 B8 41.2(2)
B5 B4 C1 B8 102.7(3)
C2 B4 C1 Al 23.2(2)
B3 B4 C1 Al -74.4(3)
B8 B4 C1 Al -115.6(3)
B5 B4 C1 Al -13.0(4)
B4 B8 C1 C3 -114.4(3)
B9 B8 C1 C3 103.4(3)
B3 B8 C1 C3 -154.7(3)
B7 B8 C1 C3 142.9(3)
B4 B8 C1 C2 39.5(2)
B9 B8 C1 C2 -102.6(2)
B3 B8 C1 C2 -0.7(3)
B7 B8 C1 C2 -63.2(3)
B4 B8 C1 B9 142.2(2)
B3 B8 C1 B9 101.9(3)
B7 B8 C1 B9 39.4(3)
B9 B8 C1 B4 -142.2(2)
B3 B8 C1 B4 -40.3(2)
B7 B8 C1 B4 -102.7(3)
B4 B8 C1 Al 119.6(2)
B9 B8 C1 Al -22.6(2)
B3 B8 C1 Al 79.3(3)
B7 B8 C1 Al 16.8(4)
C6 Al C1 C3 18.0(7)
N Al C1 C3 -0.81(15)
B9 Al C1 C3 -117.8(2)
B10 Al C1 C3 -158.9(2)
B11 Al C1 C3 152.85(19)
C2 Al C1 C3 116.9(2)
C6 Al C1 C2 -98.9(7)
N Al C1 C2 -117.70(16)
B9 Al C1 C2 125.4(2)
B10 Al C1 C2 84.26(16)
B11 Al C1 C2 35.96(14)
C6 Al C1 B9 135.7(7)
N Al C1 B9 116.94(18)
B10 Al C1 B9 -41.10(19)
B11 Al C1 B9 -89.40(18)
C2 Al C1 B9 -125.4(2)
C6 Al C1 B4 -121.0(6)
N Al C1 B4 -139.8(3)
B9 Al C1 B4 103.3(3)
B10 Al C1 B4 62.2(3)
B11 Al C1 B4 13.9(2)
C2 Al C1 B4 -22.1(2)
C6 Al C1 B8 157.7(6)
N Al C1 B8 138.9(3)
B9 Al C1 B8 22.0(3)
B10 Al C1 B8 -19.1(3)
B11 Al C1 B8 -67.4(3)
C2 Al C1 B8 -103.4(3)
C3 C1 C2 C7 17.4(4)
B9 C1 C2 C7 151.7(3)
B4 C1 C2 C7 -100.5(3)
B8 C1 C2 C7 -139.7(3)
Al C1 C2 C7 98.6(3)
C3 C1 C2 B11 -135.1(2)
B9 C1 C2 B11 -0.8(3)
B4 C1 C2 B11 107.0(2)
B8 C1 C2 B11 67.8(3)
Al C1 C2 B11 -53.86(17)
C3 C1 C2 B5 157.1(2)
B9 C1 C2 B5 -68.6(3)
B4 C1 C2 B5 39.2(2)
B8 C1 C2 B5 0.0(3)
Al C1 C2 B5 -121.7(2)
C3 C1 C2 B4 117.9(3)
B9 C1 C2 B4 -107.8(3)
B8 C1 C2 B4 -39.2(2)
Al C1 C2 B4 -160.85(19)
C3 C1 C2 Al -81.2(2)
B9 C1 C2 Al 53.04(19)
B4 C1 C2 Al 160.85(19)
B8 C1 C2 Al 121.7(2)
B10 B11 C2 C7 -153.7(3)
B5 B11 C2 C7 104.7(3)
B6 B11 C2 C7 143.3(3)
Al B11 C2 C7 -98.7(2)
B10 B11 C2 C1 -0.3(3)
B5 B11 C2 C1 -101.9(3)
B6 B11 C2 C1 -63.3(3)
Al B11 C2 C1 54.66(17)
B10 B11 C2 B5 101.6(3)
B6 B11 C2 B5 38.6(3)
Al B11 C2 B5 156.6(2)
B10 B11 C2 B4 65.7(3)
B5 B11 C2 B4 -35.9(3)
B6 B11 C2 B4 2.7(3)
Al B11 C2 B4 120.7(2)
B10 B11 C2 Al -54.99(18)
B5 B11 C2 Al -156.6(2)
B6 B11 C2 Al -118.0(2)
B3 B5 C2 C7 143.9(3)
B6 B5 C2 C7 -151.9(3)
B4 B5 C2 C7 104.7(3)
B11 B5 C2 C7 -112.5(3)
B3 B5 C2 C1 0.7(3)
B6 B5 C2 C1 64.9(3)
B4 B5 C2 C1 -38.5(2)
B11 B5 C2 C1 104.3(2)
B3 B5 C2 B11 -103.6(3)
B6 B5 C2 B11 -39.4(2)
B4 B5 C2 B11 -142.8(3)
B3 B5 C2 B4 39.2(3)
B6 B5 C2 B4 103.4(3)
B11 B5 C2 B4 142.8(3)
B3 B5 C2 Al -76.8(3)
B6 B5 C2 Al -12.6(3)
B4 B5 C2 Al -116.0(2)
B11 B5 C2 Al 26.8(2)
C1 B4 C2 C7 115.6(3)
B3 B4 C2 C7 -145.7(3)
B8 B4 C2 C7 151.3(3)
B5 B4 C2 C7 -106.8(3)
B3 B4 C2 C1 98.7(3)
B8 B4 C2 C1 35.7(2)
B5 B4 C2 C1 137.6(3)
C1 B4 C2 B11 -101.2(2)
B3 B4 C2 B11 -2.5(3)
B8 B4 C2 B11 -65.6(3)
B5 B4 C2 B11 36.3(3)
C1 B4 C2 B5 -137.6(3)
B3 B4 C2 B5 -38.9(3)
B8 B4 C2 B5 -101.9(3)
C1 B4 C2 Al -22.2(2)
B3 B4 C2 Al 76.5(3)
B8 B4 C2 Al 13.4(3)
B5 B4 C2 Al 115.4(3)
C6 Al C2 C7 44.3(3)
N Al C2 C7 -65.0(2)
B9 Al C2 C7 -155.0(2)
B10 Al C2 C7 156.0(2)
B11 Al C2 C7 115.7(3)
C1 Al C2 C7 -119.0(2)
C6 Al C2 C1 163.4(2)
N Al C2 C1 54.07(14)
B9 Al C2 C1 -35.94(15)
B10 Al C2 C1 -84.97(16)
B11 Al C2 C1 -125.3(2)
C6 Al C2 B11 -71.3(2)
N Al C2 B11 179.36(16)
B9 Al C2 B11 89.35(17)
B10 Al C2 B11 40.32(16)
C1 Al C2 B11 125.3(2)
C6 Al C2 B5 -97.1(3)
N Al C2 B5 153.5(2)
B9 Al C2 B5 63.5(2)
B10 Al C2 B5 14.5(2)
B11 Al C2 B5 -25.8(2)
C1 Al C2 B5 99.5(3)
C6 Al C2 B4 -176.0(2)
N Al C2 B4 74.7(2)
B9 Al C2 B4 -15.3(2)
B10 Al C2 B4 -64.3(2)
B11 Al C2 B4 -104.6(3)
C1 Al C2 B4 20.64(19)
C2 C1 C3 N 68.5(3)
B9 C1 C3 N -63.3(3)
B4 C1 C3 N 142.5(3)
B8 C1 C3 N -138.2(3)
Al C1 C3 N 1.0(2)
C5 N C3 C1 115.2(3)
C4 N C3 C1 -124.9(2)
Al N C3 C1 -1.2(2)
